data_1000428
loop_
_publ_author_name
'Baldinozzi, G'
'Goutenoire, F'
'Hervieu, M'
'Suard, E'
'Grebille, D'

_publ_section_title
;
Incommensurate modulated disorder in Ba0.85 Ca2.15 In6 O12
;
_journal_coden_ASTM ASBSDK
_journal_name_full 'Acta Crystallographica B (39,1983-)'
_journal_page_first 780
_journal_page_last 789
_journal_volume 52
_journal_year 1996
_chemical_formula_analytical 'Ba0.85 Ca2.15 In6 O12'
_chemical_formula_structural 'Ba0.86 Ca2 In6 O12'
_chemical_formula_sum 'Ba0.86 Ca2 In6 O12'
_chemical_name_systematic 'Barium calcium indium oxide (0.86/2/6/12)'
_space_group_IT_number 176
_symmetry_cell_setting hexagonal
_symmetry_Int_Tables_number 176
_symmetry_space_group_name_Hall '-P 6c'
_symmetry_space_group_name_H-M 'P 63/m'
_cell_angle_alpha 90
_cell_angle_beta 90
_cell_angle_gamma 120
_cell_formula_units_Z 1
_cell_length_a 9.8880(1)
_cell_length_b 9.8880(1)
_cell_length_c 3.2170(1)
_cell_volume 272.4
_refine_ls_R_factor_all 0.024
_cod_original_formula_sum 'Ba.86 Ca2 In6 O12'
_cod_database_code 1000428

loop_
_symmetry_equiv_pos_as_xyz
x,y,z
-y,x-y,z
y-x,-x,z
-x,-y,1/2+z
y,y-x,1/2+z
x-y,x,1/2+z
-x,-y,-z
y,y-x,-z
x-y,x,-z
x,y,1/2-z
-y,x-y,1/2-z
y-x,-x,1/2-z

loop_
_atom_site_label
_atom_site_type_symbol
_atom_site_symmetry_multiplicity
_atom_site_Wyckoff_symbol
_atom_site_fract_x
_atom_site_fract_y
_atom_site_fract_z
_atom_site_occupancy
_atom_site_attached_hydrogens
_atom_site_calc_flag
Ba1 Ba2+ 4 e 0. 0. 0.160(12) 0.215(25) 0 d
Ca1 Ca2+ 2 c 0.3333 0.6667 0.25 1. 0 d
In1 In3+ 6 h 0.3472(1) -0.0044(2) 0.25 1. 0 d
O1 O2- 6 h 0.1935(3) 0.3048(3) 0.25 1. 0 d
O2 O2- 6 h 0.5316(3) 0.3985(2) 0.25 1. 0 d

loop_
_atom_type_symbol
_atom_type_oxidation_number
Ba2+ 2.000
Ca2+ 2.000
In3+ 3.000
O2- -2.000
